data_2023399
loop_
_publ_author_name
'Nuss, J\"urgen'
'M\"uhle, Claus'
'Hayama, Kyouhei'
'Abdolazimi, Vahideh'
'Takagi, Hidenori'

_publ_section_title
;
 Tilting structures ininverseperovskites,M3TtO (M= Ca, Sr, Ba, Eu;Tt= Si,
 Ge, Sn, Pb)
;
_journal_issue 3
_journal_name_full 'Acta Crystallographica Section B Structural Science, Crystal Engineering and Materials'
_journal_page_first 300
_journal_page_last 312
_journal_paper_doi 10.1107/S2052520615006150
_journal_volume 71
_journal_year 2015
_chemical_formula_moiety 'Ca3 Ge O'
_chemical_formula_sum 'Ca3 Ge O'
_chemical_formula_weight 208.8
_space_group_IT_number 74
_space_group_name_Hall '-I 2c 2c'
_space_group_name_H-M_alt 'I b m m'
_symmetry_cell_setting orthorhombic
_symmetry_space_group_name_Hall '-I 2c 2c'
_symmetry_space_group_name_H-M 'I b m m'
_cell_angle_alpha 90
_cell_angle_beta 90
_cell_angle_gamma 90
_cell_formula_units_Z 4
_cell_length_a 6.6761(7)
_cell_length_b 6.6761(7)
_cell_length_c 9.4414(5)
_cell_measurement_reflns_used 1561
_cell_measurement_temperature 100
_cell_measurement_theta_max 35.33
_cell_measurement_theta_min 4.31
_cell_volume 420.81(7)
_computing_cell_refinement 'Bruker Suite (Bruker AXS, 2013)'
_computing_data_collection 'Bruker Suite (Bruker AXS, 2013)'
_computing_data_reduction 'Bruker Suite (Bruker AXS, 2013)'
_computing_structure_refinement 'JANA2006 (Petricek, 2006)'
_diffrn_ambient_temperature 100
_diffrn_measured_fraction_theta_full 0.98
_diffrn_measured_fraction_theta_max 0.95
_diffrn_measurement_device 'three-cycle diffractometer'
_diffrn_measurement_device_type 'SMART APEX I, Bruker AXS'
_diffrn_measurement_method \wscan
_diffrn_radiation_monochromator graphite
_diffrn_radiation_type 'Mo K\a'
_diffrn_radiation_wavelength 0.71073
_diffrn_reflns_av_R_equivalents 0.0204
_diffrn_reflns_limit_h_max 10
_diffrn_reflns_limit_h_min -10
_diffrn_reflns_limit_k_max 10
_diffrn_reflns_limit_k_min -10
_diffrn_reflns_limit_l_max 14
_diffrn_reflns_limit_l_min -14
_diffrn_reflns_number 3170
_diffrn_reflns_theta_full 34.98
_diffrn_reflns_theta_max 35.33
_diffrn_reflns_theta_min 3.74
_exptl_absorpt_coefficient_mu 10.725
_exptl_absorpt_correction_T_max 0.273
_exptl_absorpt_correction_T_min 0.192
_exptl_absorpt_correction_type multi-scan
_exptl_absorpt_process_details
;
Sheldrick, G. M. (2012) SADABS - Bruker AXS area detector scaling and
absorption, version 2012/1, University of G\"ottingen. Germany.
;
_exptl_crystal_colour grey
_exptl_crystal_density_diffrn 3.2962
_exptl_crystal_description block
_exptl_crystal_F_000 400
_exptl_crystal_size_max 0.030
_exptl_crystal_size_mid 0.020
_exptl_crystal_size_min 0.020
_refine_diff_density_max 0.37
_refine_diff_density_min -0.36
_refine_ls_extinction_coef -18E1(6)
_refine_ls_extinction_method 'B-C type 2 (Becker & Coppens, 1974)'
_refine_ls_goodness_of_fit_ref 1.05
_refine_ls_number_constraints 0
_refine_ls_number_parameters 23
_refine_ls_number_reflns 1650
_refine_ls_number_restraints 0
_refine_ls_R_factor_all 0.0273
_refine_ls_R_factor_gt 0.0259
_refine_ls_shift/su_max 0.0020
_refine_ls_shift/su_mean 0.0003
_refine_ls_structure_factor_coef F
_refine_ls_weighting_details w=1/(\s^2^(F)+0.0001F^2^)
_refine_ls_weighting_scheme sigma
_refine_ls_wR_factor_gt 0.0286
_refine_ls_wR_factor_ref 0.0289
_reflns_number_gt 1601
_reflns_number_total 1650
_reflns_threshold_expression I>2\s(I)
_cod_data_source_file dk5032sup1.cif
_cod_data_source_block Ca3GeO_100K
_cod_original_sg_symbol_Hall '-I -2xc;-2y;-2zc'
_cod_original_formula_sum 'Ca3 Ge1 O1'
_cod_database_code 2023399

loop_
_space_group_symop_id
_space_group_symop_operation_xyz
1 x,y,z
2 -x,-y,z+1/2
3 -x,y,-z
4 x,-y,-z+1/2
5 -x,-y,-z
6 x,y,-z+1/2
7 x,-y,z
8 -x,y,z+1/2
9 x+1/2,y+1/2,z+1/2
10 -x+1/2,-y+1/2,z
11 -x+1/2,y+1/2,-z+1/2
12 x+1/2,-y+1/2,-z
13 -x+1/2,-y+1/2,-z+1/2
14 x+1/2,y+1/2,-z
15 x+1/2,-y+1/2,z+1/2
16 -x+1/2,y+1/2,z

loop_
_atom_site_type_symbol
_atom_site_label
_atom_site_fract_x
_atom_site_fract_y
_atom_site_fract_z
_atom_site_U_iso_or_equiv
_atom_site_adp_type
_atom_site_calc_flag
_atom_site_refinement_flags
_atom_site_occupancy
_atom_site_disorder_assembly
_atom_site_disorder_group
Ca Ca1 -0.02827(11) 0 0.25 0.01110(19) Uani d . 1 . .
Ca Ca2 0.25 0.25 0.01402(6) 0.01119(15) Uani d . 1 . .
Ge Ge 0.49974(8) 0 0.25 0.00971(12) Uani d . 1 . .
O O 0 0 0 0.0090(7) Uani d . 1 . .

loop_
_atom_site_aniso_label
_atom_site_aniso_U_11
_atom_site_aniso_U_22
_atom_site_aniso_U_33
_atom_site_aniso_U_12
_atom_site_aniso_U_13
_atom_site_aniso_U_23
_atom_site_aniso_type_symbol
Ca1 0.0128(3) 0.0137(4) 0.0068(2) 0 0 0 Ca
Ca2 0.0104(3) 0.0105(3) 0.01262(19) -0.00307(12) 0 0 Ca
Ge 0.0103(2) 0.0103(3) 0.00852(15) 0 0 0 Ge
O 0.0082(13) 0.0091(15) 0.0097(9) 0 -0.0009(8) 0 O

loop_
_atom_type_symbol
_atom_type_scat_dispersion_real
_atom_type_scat_dispersion_imag
_atom_type_scat_source
Ca 0.2262 0.3064 'International Tables Vol C tables 4.2.6.8 and 6.1.1.1'
Ge 0.1547 1.8001 'International Tables Vol C tables 4.2.6.8 and 6.1.1.1'
O 0.0106 0.0060 'International Tables Vol C tables 4.2.6.8 and 6.1.1.1'

loop_
_geom_angle_atom_site_label_1
_geom_angle_atom_site_label_2
_geom_angle_atom_site_label_3
_geom_angle_site_symmetry_1
_geom_angle_site_symmetry_2
_geom_angle_site_symmetry_3
_geom_angle
Ca2 Ca1 Ca2 . . 9_445 172.10(2)
Ca2 Ca1 Ca2 . . 3_555 60.050(8)
Ca2 Ca1 Ca2 . . 11_545 112.57(2)
Ca2 Ca1 Ca2 . . 5_555 89.908(10)
Ca2 Ca1 Ca2 . . 13_555 83.474(16)
Ca2 Ca1 Ca2 . . 7_555 59.828(11)
Ca2 Ca1 Ca2 . . 15_455 119.530(8)
Ca2 Ca1 Ge . . 1_455 123.717(12)
Ca2 Ca1 Ge . . . 56.283(12)
Ca2 Ca1 Ge . . 10_545 117.792(15)
Ca2 Ca1 Ge . . 10_555 58.027(8)
Ca2 Ca1 O . . . 44.941(10)
Ca2 Ca1 O . . 2_555 128.27(2)
Ca2 Ca1 Ca2 9_445 . 3_555 127.47(2)
Ca2 Ca1 Ca2 9_445 . 11_545 60.050(8)
Ca2 Ca1 Ca2 9_445 . 5_555 96.345(16)
Ca2 Ca1 Ca2 9_445 . 13_555 89.908(10)
Ca2 Ca1 Ca2 9_445 . 7_555 119.530(8)
Ca2 Ca1 Ca2 9_445 . 15_455 59.858(10)
Ca2 Ca1 Ge 9_445 . 1_455 63.736(12)
Ca2 Ca1 Ge 9_445 . . 116.264(12)
Ca2 Ca1 Ge 9_445 . 10_545 61.777(7)
Ca2 Ca1 Ge 9_445 . 10_555 121.556(11)
Ca2 Ca1 O 9_445 . . 141.083(17)
Ca2 Ca1 O 9_445 . 2_555 44.967(9)
Ca2 Ca1 Ca2 3_555 . 11_545 172.10(2)
Ca2 Ca1 Ca2 3_555 . 5_555 59.858(10)
Ca2 Ca1 Ca2 3_555 . 13_555 119.530(8)
Ca2 Ca1 Ca2 3_555 . 7_555 89.908(10)
Ca2 Ca1 Ca2 3_555 . 15_455 96.345(16)
Ca2 Ca1 Ge 3_555 . 1_455 63.736(12)
Ca2 Ca1 Ge 3_555 . . 116.264(12)
Ca2 Ca1 Ge 3_555 . 10_545 121.556(11)
Ca2 Ca1 Ge 3_555 . 10_555 61.777(7)
Ca2 Ca1 O 3_555 . . 44.967(9)
Ca2 Ca1 O 3_555 . 2_555 141.083(17)
Ca2 Ca1 Ca2 11_545 . 5_555 119.530(8)
Ca2 Ca1 Ca2 11_545 . 13_555 59.828(11)
Ca2 Ca1 Ca2 11_545 . 7_555 83.474(16)
Ca2 Ca1 Ca2 11_545 . 15_455 89.908(10)
Ca2 Ca1 Ge 11_545 . 1_455 123.717(12)
Ca2 Ca1 Ge 11_545 . . 56.283(12)
Ca2 Ca1 Ge 11_545 . 10_545 58.027(8)
Ca2 Ca1 Ge 11_545 . 10_555 117.792(15)
Ca2 Ca1 O 11_545 . . 128.27(2)
Ca2 Ca1 O 11_545 . 2_555 44.941(10)
Ca2 Ca1 Ca2 5_555 . 13_555 172.10(2)
Ca2 Ca1 Ca2 5_555 . 7_555 60.050(8)
Ca2 Ca1 Ca2 5_555 . 15_455 127.47(2)
Ca2 Ca1 Ge 5_555 . 1_455 63.736(12)
Ca2 Ca1 Ge 5_555 . . 116.264(12)
Ca2 Ca1 Ge 5_555 . 10_545 61.777(7)
Ca2 Ca1 Ge 5_555 . 10_555 121.556(11)
Ca2 Ca1 O 5_555 . . 44.967(9)
Ca2 Ca1 O 5_555 . 2_555 141.083(17)
Ca2 Ca1 Ca2 13_555 . 7_555 112.57(2)
Ca2 Ca1 Ca2 13_555 . 15_455 60.050(8)
Ca2 Ca1 Ge 13_555 . 1_455 123.717(12)
Ca2 Ca1 Ge 13_555 . . 56.283(12)
Ca2 Ca1 Ge 13_555 . 10_545 117.792(15)
Ca2 Ca1 Ge 13_555 . 10_555 58.027(8)
Ca2 Ca1 O 13_555 . . 128.27(2)
Ca2 Ca1 O 13_555 . 2_555 44.941(10)
Ca2 Ca1 Ca2 7_555 . 15_455 172.10(2)
Ca2 Ca1 Ge 7_555 . 1_455 123.717(12)
Ca2 Ca1 Ge 7_555 . . 56.283(12)
Ca2 Ca1 Ge 7_555 . 10_545 58.027(8)
Ca2 Ca1 Ge 7_555 . 10_555 117.792(15)
Ca2 Ca1 O 7_555 . . 44.941(10)
Ca2 Ca1 O 7_555 . 2_555 128.27(2)
Ca2 Ca1 Ge 15_455 . 1_455 63.736(12)
Ca2 Ca1 Ge 15_455 . . 116.264(12)
Ca2 Ca1 Ge 15_455 . 10_545 121.556(11)
Ca2 Ca1 Ge 15_455 . 10_555 61.777(7)
Ca2 Ca1 O 15_455 . . 141.083(17)
Ca2 Ca1 O 15_455 . 2_555 44.967(9)
Ge Ca1 Ge 1_455 . . 180.0(5)
Ge Ca1 Ge 1_455 . 10_545 93.266(15)
Ge Ca1 Ge 1_455 . 10_555 93.266(15)
Ge Ca1 O 1_455 . . 94.571(18)
Ge Ca1 O 1_455 . 2_555 94.571(18)
Ge Ca1 Ge . . 10_545 86.734(15)
Ge Ca1 Ge . . 10_555 86.734(15)
Ge Ca1 O . . . 85.429(18)
Ge Ca1 O . . 2_555 85.429(18)
Ge Ca1 Ge 10_545 . 10_555 173.47(3)
Ge Ca1 O 10_545 . . 89.740(2)
Ge Ca1 O 10_545 . 2_555 89.740(2)
Ge Ca1 O 10_555 . . 89.740(2)
Ge Ca1 O 10_555 . 2_555 89.740(2)
O Ca1 O . . 2_555 170.86(4)
Ca1 Ca2 Ca1 . . 9_554 172.099(18)
Ca1 Ca2 Ca1 . . 2_554 90.092(10)
Ca1 Ca2 Ca1 . . 10_555 96.526(17)
Ca1 Ca2 Ca2 . . 3_555 59.952(13)
Ca1 Ca2 Ca2 . . 3_655 127.300(17)
Ca1 Ca2 Ca2 . . 7_555 60.086(9)
Ca1 Ca2 Ca2 . . 7_565 119.914(13)
Ca1 Ca2 Ge . . . 64.635(16)
Ca1 Ca2 Ge . . 9_454 117.102(14)
Ca1 Ca2 Ge . . 2_654 120.728(7)
Ca1 Ca2 Ge . . 10_555 60.936(10)
Ca1 Ca2 O . . . 45.033(9)
Ca1 Ca2 O . . 10_555 141.37(2)
Ca1 Ca2 Ca1 9_554 . 2_554 83.655(16)
Ca1 Ca2 Ca1 9_554 . 10_555 90.092(10)
Ca1 Ca2 Ca2 9_554 . 3_555 112.471(18)
Ca1 Ca2 Ca2 9_554 . 3_655 59.998(14)
Ca1 Ca2 Ca2 9_554 . 7_555 119.929(14)
Ca1 Ca2 Ca2 9_554 . 7_565 60.071(10)
Ca1 Ca2 Ge 9_554 . . 122.744(15)
Ca1 Ca2 Ge 9_554 . 9_454 55.380(16)
Ca1 Ca2 Ge 9_554 . 2_654 59.086(10)
Ca1 Ca2 Ge 9_554 . 10_555 118.841(8)
Ca1 Ca2 O 9_554 . . 128.53(2)
Ca1 Ca2 O 9_554 . 10_555 45.059(10)
Ca1 Ca2 Ca1 2_554 . 10_555 172.099(18)
Ca1 Ca2 Ca2 2_554 . 3_555 59.998(14)
Ca1 Ca2 Ca2 2_554 . 3_655 112.471(18)
Ca1 Ca2 Ca2 2_554 . 7_555 60.071(10)
Ca1 Ca2 Ca2 2_554 . 7_565 119.929(14)
Ca1 Ca2 Ge 2_554 . . 118.841(8)
Ca1 Ca2 Ge 2_554 . 9_454 59.086(10)
Ca1 Ca2 Ge 2_554 . 2_654 55.380(16)
Ca1 Ca2 Ge 2_554 . 10_555 122.744(15)
Ca1 Ca2 O 2_554 . . 45.059(10)
Ca1 Ca2 O 2_554 . 10_555 128.53(2)
Ca1 Ca2 Ca2 10_555 . 3_555 127.300(17)
Ca1 Ca2 Ca2 10_555 . 3_655 59.952(13)
Ca1 Ca2 Ca2 10_555 . 7_555 119.914(13)
Ca1 Ca2 Ca2 10_555 . 7_565 60.086(9)
Ca1 Ca2 Ge 10_555 . . 60.936(10)
Ca1 Ca2 Ge 10_555 . 9_454 120.728(7)
Ca1 Ca2 Ge 10_555 . 2_654 117.102(14)
Ca1 Ca2 Ge 10_555 . 10_555 64.635(16)
Ca1 Ca2 O 10_555 . . 141.37(2)
Ca1 Ca2 O 10_555 . 10_555 45.033(9)
Ca2 Ca2 Ca2 3_555 . 3_655 170.93(2)
Ca2 Ca2 Ca2 3_555 . 7_555 90.0000(10)
Ca2 Ca2 Ca2 3_555 . 7_565 90.0000(10)
Ca2 Ca2 Ge 3_555 . . 124.506(15)
Ca2 Ca2 Ge 3_555 . 9_454 57.150(11)
Ca2 Ca2 Ge 3_555 . 2_654 115.319(16)
Ca2 Ca2 Ge 3_555 . 10_555 62.747(12)
Ca2 Ca2 O 3_555 . . 44.910(4)
Ca2 Ca2 O 3_555 . 10_555 134.376(6)
Ca2 Ca2 Ca2 3_655 . 7_555 90.0000(10)
Ca2 Ca2 Ca2 3_655 . 7_565 90.0000(10)
Ca2 Ca2 Ge 3_655 . . 62.747(12)
Ca2 Ca2 Ge 3_655 . 9_454 115.319(16)
Ca2 Ca2 Ge 3_655 . 2_654 57.150(11)
Ca2 Ca2 Ge 3_655 . 10_555 124.506(15)
Ca2 Ca2 O 3_655 . . 134.376(6)
Ca2 Ca2 O 3_655 . 10_555 44.910(4)
Ca2 Ca2 Ca2 7_555 . 7_565 180.0(5)
Ca2 Ca2 Ge 7_555 . . 59.046(9)
Ca2 Ca2 Ge 7_555 . 9_454 119.082(14)
Ca2 Ca2 Ge 7_555 . 2_654 60.918(9)
Ca2 Ca2 Ge 7_555 . 10_555 120.954(14)
Ca2 Ca2 O 7_555 . . 45.090(4)
Ca2 Ca2 O 7_555 . 10_555 134.910(5)
Ca2 Ca2 Ge 7_565 . . 120.954(14)
Ca2 Ca2 Ge 7_565 . 9_454 60.918(9)
Ca2 Ca2 Ge 7_565 . 2_654 119.082(14)
Ca2 Ca2 Ge 7_565 . 10_555 59.046(9)
Ca2 Ca2 O 7_565 . . 134.910(5)
Ca2 Ca2 O 7_565 . 10_555 45.090(4)
Ge Ca2 Ge . . 9_454 176.815(14)
Ge Ca2 Ge . . 2_654 89.910(8)
Ge Ca2 Ge . . 10_555 93.275(16)
Ge Ca2 O . . . 92.181(12)
Ge Ca2 O . . 10_555 92.225(12)
Ge Ca2 Ge 9_454 . 2_654 86.906(14)
Ge Ca2 Ge 9_454 . 10_555 89.910(8)
Ge Ca2 O 9_454 . . 87.650(12)
Ge Ca2 O 9_454 . 10_555 87.691(13)
Ge Ca2 Ge 2_654 . 10_555 176.815(14)
Ge Ca2 O 2_654 . . 87.691(13)
Ge Ca2 O 2_654 . 10_555 87.650(12)
Ge Ca2 O 10_555 . . 92.225(12)
Ge Ca2 O 10_555 . 10_555 92.181(12)
O Ca2 O . . 10_555 173.58(3)
Ca1 Ge Ca1 . . 1_655 180.0(5)
Ca1 Ge Ca1 . . 10_545 93.266(15)
Ca1 Ge Ca1 . . 10_555 93.266(15)
Ca1 Ge Ca2 . . . 59.082(9)
Ca1 Ge Ca2 . . 9_545 119.116(9)
Ca1 Ge Ca2 . . 3_655 119.116(9)
Ca1 Ge Ca2 . . 11_545 59.082(9)
Ca1 Ge Ca2 . . 5_655 119.116(9)
Ca1 Ge Ca2 . . 13_555 59.082(9)
Ca1 Ge Ca2 . . 7_555 59.082(9)
Ca1 Ge Ca2 . . 15_555 119.116(9)
Ca1 Ge Ca1 1_655 . 10_545 86.734(15)
Ca1 Ge Ca1 1_655 . 10_555 86.734(15)
Ca1 Ge Ca2 1_655 . . 120.918(9)
Ca1 Ge Ca2 1_655 . 9_545 60.884(9)
Ca1 Ge Ca2 1_655 . 3_655 60.884(9)
Ca1 Ge Ca2 1_655 . 11_545 120.918(9)
Ca1 Ge Ca2 1_655 . 5_655 60.884(9)
Ca1 Ge Ca2 1_655 . 13_555 120.918(9)
Ca1 Ge Ca2 1_655 . 7_555 120.918(9)
Ca1 Ge Ca2 1_655 . 15_555 60.884(9)
Ca1 Ge Ca1 10_545 . 10_555 173.47(2)
Ca1 Ge Ca2 10_545 . . 122.874(11)
Ca1 Ge Ca2 10_545 . 9_545 59.137(9)
Ca1 Ge Ca2 10_545 . 3_655 117.229(11)
Ca1 Ge Ca2 10_545 . 11_545 61.037(9)
Ca1 Ge Ca2 10_545 . 5_655 59.137(9)
Ca1 Ge Ca2 10_545 . 13_555 122.874(11)
Ca1 Ge Ca2 10_545 . 7_555 61.037(9)
Ca1 Ge Ca2 10_545 . 15_555 117.229(11)
Ca1 Ge Ca2 10_555 . . 61.037(9)
Ca1 Ge Ca2 10_555 . 9_545 117.229(11)
Ca1 Ge Ca2 10_555 . 3_655 59.137(9)
Ca1 Ge Ca2 10_555 . 11_545 122.874(11)
Ca1 Ge Ca2 10_555 . 5_655 117.229(11)
Ca1 Ge Ca2 10_555 . 13_555 61.037(9)
Ca1 Ge Ca2 10_555 . 7_555 122.874(11)
Ca1 Ge Ca2 10_555 . 15_555 59.137(9)
Ca2 Ge Ca2 . . 9_545 176.815(12)
Ca2 Ge Ca2 . . 3_655 60.103(8)
Ca2 Ge Ca2 . . 11_545 118.164(17)
Ca2 Ge Ca2 . . 5_655 90.090(10)
Ca2 Ge Ca2 . . 13_555 86.725(14)
Ca2 Ge Ca2 . . 7_555 61.909(10)
Ca2 Ge Ca2 . . 15_555 119.897(8)
Ca2 Ge Ca2 9_545 . 3_655 121.769(17)
Ca2 Ge Ca2 9_545 . 11_545 60.103(8)
Ca2 Ge Ca2 9_545 . 5_655 93.094(13)
Ca2 Ge Ca2 9_545 . 13_555 90.090(10)
Ca2 Ge Ca2 9_545 . 7_555 119.897(8)
Ca2 Ge Ca2 9_545 . 15_555 58.164(9)
Ca2 Ge Ca2 3_655 . 11_545 176.815(12)
Ca2 Ge Ca2 3_655 . 5_655 58.164(9)
Ca2 Ge Ca2 3_655 . 13_555 119.897(8)
Ca2 Ge Ca2 3_655 . 7_555 90.090(10)
Ca2 Ge Ca2 3_655 . 15_555 93.094(13)
Ca2 Ge Ca2 11_545 . 5_655 119.897(8)
Ca2 Ge Ca2 11_545 . 13_555 61.909(10)
Ca2 Ge Ca2 11_545 . 7_555 86.725(14)
Ca2 Ge Ca2 11_545 . 15_555 90.090(10)
Ca2 Ge Ca2 5_655 . 13_555 176.815(12)
Ca2 Ge Ca2 5_655 . 7_555 60.103(8)
Ca2 Ge Ca2 5_655 . 15_555 121.769(17)
Ca2 Ge Ca2 13_555 . 7_555 118.164(17)
Ca2 Ge Ca2 13_555 . 15_555 60.103(8)
Ca2 Ge Ca2 7_555 . 15_555 176.815(12)
Ca1 O Ca1 . . 2_554 180.0(5)
Ca1 O Ca2 . . . 90.026(18)
Ca1 O Ca2 . . 3_555 89.974(18)
Ca1 O Ca2 . . 5_555 89.974(18)
Ca1 O Ca2 . . 7_555 90.026(18)
Ca1 O Ca2 2_554 . . 89.974(18)
Ca1 O Ca2 2_554 . 3_555 90.026(18)
Ca1 O Ca2 2_554 . 5_555 90.026(18)
Ca1 O Ca2 2_554 . 7_555 89.974(18)
Ca2 O Ca2 . . 3_555 90.180(9)
Ca2 O Ca2 . . 5_555 180.0(5)
Ca2 O Ca2 . . 7_555 89.820(9)
Ca2 O Ca2 3_555 . 5_555 89.820(9)
Ca2 O Ca2 3_555 . 7_555 180.0(5)
Ca2 O Ca2 5_555 . 7_555 90.180(9)

loop_
_geom_bond_atom_site_label_1
_geom_bond_atom_site_label_2
_geom_bond_site_symmetry_1
_geom_bond_site_symmetry_2
_geom_bond_distance
Ca1 Ca2 . . 3.3468(6)
Ca1 Ca2 . 9_445 3.3452(6)
Ca1 Ca2 . 3_555 3.3452(6)
Ca1 Ca2 . 11_545 3.3468(6)
Ca1 Ca2 . 5_555 3.3452(6)
Ca1 Ca2 . 13_555 3.3468(6)
Ca1 Ca2 . 7_555 3.3468(6)
Ca1 Ca2 . 15_455 3.3452(6)
Ca1 Ge . 1_455 3.1511(11)
Ca1 Ge . . 3.5250(12)
Ca1 Ge . 10_545 3.3435(7)
Ca1 Ge . 10_555 3.3435(7)
Ca1 O . . 2.3679(3)
Ca1 O . 2_555 2.3679(3)
Ca2 Ca2 . 3_555 3.3485(7)
Ca2 Ca2 . 3_655 3.3485(7)
Ca2 Ca2 . 7_555 3.3380(7)
Ca2 Ca2 . 7_565 3.3380(7)
Ca2 Ge . . 3.2449(5)
Ca2 Ge . 9_454 3.4338(5)
Ca2 Ge . 2_654 3.4338(5)
Ca2 Ge . 10_555 3.2449(5)
Ca2 O . . 2.3641(4)
Ca2 O . 10_555 2.3641(4)
